data_2204779
loop_
_publ_author_name
'Gao, Shan'
'Liu, Ji-Wei'
'Huo, Li-Hua'
'Zhao, Hui'
'Zhao, Jing-Gui'

_publ_section_title
;<i>catena</i>-Poly[[[aqua(1,10-phenanthroline-\k^2^<i>N</i>,<i>N</i>')copper(II)]-\m-benzene-1,3-dioxyacetato-\k^2^<i>O</i>:<i>O</i>']
 dihydrate]
;
_journal_issue 12
_journal_name_full 'Acta Crystallographica Section E'
_journal_page_first m1769
_journal_page_last m1771
_journal_paper_doi 10.1107/S1600536804027758
_journal_volume 60
_journal_year 2004
_chemical_formula_iupac '[Cu (C10 H8 O6) (C12 H8 N2) (H2 O)], 2H2 O'
_chemical_formula_moiety 'C22 H18 Cu N2 O7, 2H2 O'
_chemical_formula_sum 'C22 H22 Cu N2 O9'
_chemical_formula_weight 521.97
_chemical_name_common
;
catena-Poly[[[aqua(1,10-phenanthroline-\k^2^N,N')copper(II)]-
\m-benzene-1,3-dioxyacetato-\k^2^O:O'] dihydrate]
;
_chemical_name_systematic
;
catena-poly[[[aqua(1,10-phenanthroline-\k^2^N,N')copper(II)]-
\m-phenylenebis(oxyacetato)-\k^2^O:O'] dihydrate]
;
_space_group_IT_number 14
_symmetry_cell_setting monoclinic
_symmetry_space_group_name_Hall '-P 2yn'
_symmetry_space_group_name_H-M 'P 1 21/n 1'
_atom_sites_solution_hydrogens geom
_atom_sites_solution_primary direct
_atom_sites_solution_secondary difmap
_cell_angle_alpha 90.00
_cell_angle_beta 93.005(5)
_cell_angle_gamma 90.00
_cell_formula_units_Z 4
_cell_length_a 9.0034(10)
_cell_length_b 19.4609(19)
_cell_length_c 12.7448(13)
_cell_measurement_reflns_used 20290
_cell_measurement_temperature 293(2)
_cell_measurement_theta_max 27.52
_cell_measurement_theta_min 3.40
_cell_volume 2230.0(4)
_computing_cell_refinement RAPID-AUTO
_computing_data_collection 'RAPID-AUTO (Rigaku Corporation, 1998)'
_computing_data_reduction 'CrystalStructure (Rigaku/MSC, 2002)'
_computing_molecular_graphics SHELXL97
_computing_structure_refinement 'ORTEPII (Johnson, 1976)'
_computing_structure_solution 'SHELXS97 (Sheldrick, 1997)'
_diffrn_ambient_temperature 293(2)
_diffrn_detector_area_resol_mean 10
_diffrn_measured_fraction_theta_full 0.994
_diffrn_measured_fraction_theta_max 0.994
_diffrn_measurement_device_type 'Rigaku R-AXIS RAPID'
_diffrn_measurement_method '\w scan'
_diffrn_radiation_monochromator graphite
_diffrn_radiation_source 'fine-focus sealed tube'
_diffrn_radiation_type MoK\a
_diffrn_radiation_wavelength 0.71073
_diffrn_reflns_av_R_equivalents 0.0299
_diffrn_reflns_av_sigmaI/netI 0.0191
_diffrn_reflns_limit_h_max 11
_diffrn_reflns_limit_h_min -11
_diffrn_reflns_limit_k_max 25
_diffrn_reflns_limit_k_min -23
_diffrn_reflns_limit_l_max 16
_diffrn_reflns_limit_l_min -16
_diffrn_reflns_number 21197
_diffrn_reflns_theta_full 27.44
_diffrn_reflns_theta_max 27.44
_diffrn_reflns_theta_min 3.03
_diffrn_standards_decay_% 0
_diffrn_standards_interval_count 0
_diffrn_standards_interval_time 0
_diffrn_standards_number 0
_exptl_absorpt_coefficient_mu 1.036
_exptl_absorpt_correction_T_max 0.835
_exptl_absorpt_correction_T_min 0.694
_exptl_absorpt_correction_type multi-scan
_exptl_absorpt_process_details '(ABSCOR; Higashi, 1995)'
_exptl_crystal_colour Blue
_exptl_crystal_density_diffrn 1.555
_exptl_crystal_density_method 'not measured'
_exptl_crystal_description Prism
_exptl_crystal_F_000 1076
_exptl_crystal_size_max 0.38
_exptl_crystal_size_mid 0.24
_exptl_crystal_size_min 0.18
_refine_diff_density_max 0.477
_refine_diff_density_min -0.351
_refine_ls_extinction_method none
_refine_ls_goodness_of_fit_ref 1.04
_refine_ls_hydrogen_treatment mixed
_refine_ls_matrix_type full
_refine_ls_number_parameters 325
_refine_ls_number_reflns 5070
_refine_ls_number_restraints 9
_refine_ls_restrained_S_all 1.04
_refine_ls_R_factor_all 0.048
_refine_ls_R_factor_gt 0.040
_refine_ls_shift/su_max 0.002
_refine_ls_shift/su_mean <0.001
_refine_ls_structure_factor_coef Fsqd
_refine_ls_weighting_details 'calc w=1/[\s^2^(Fo^2^)+(0.0597P)^2^+0.6427P] where P=(Fo^2^+2Fc^2^)/3'
_refine_ls_weighting_scheme calc
_refine_ls_wR_factor_gt 0.101
_refine_ls_wR_factor_ref 0.105
_reflns_number_gt 4250
_reflns_number_total 5070
_reflns_threshold_expression I>2\s(I)
_cod_data_source_file rn6028.cif
_cod_data_source_block I
_cod_depositor_comments
;
The following automatic conversions were performed:
'_symmetry_cell_setting' value 'Monoclinic' changed to 'monoclinic'
according to '/home/saulius/struct/CIF-dictionaries/cif_core.dic'
dictionary named 'cif_core.dic' version 2.4.1 from
2010-06-29.

'_exptl_absorpt_correction_type' value 'Multi-scan' changed
to 'multi-scan' according to
'/home/saulius/struct/CIF-dictionaries/cif_core.dic' dictionary named
'cif_core.dic' version 2.4.1 from 2010-06-29.

Automatic conversion script
Id: cif_fix_enum 1527 2010-12-29 10:47:43Z saulius 

The following automatic conversions were performed:

'_symmetry_cell_setting' value 'Monoclinic' changed to 'monoclinic'
according to /home/saulius/struct/CIF-dictionaries/cif_core.dic
dictionary named 'cif_core.dic' version 2.4.1 from
2010-06-29.

'_exptl_absorpt_correction_type' value 'Multi-scan'
changed to 'multi-scan' according to
/home/saulius/struct/CIF-dictionaries/cif_core.dic dictionary named
'cif_core.dic' version 2.4.1 from 2010-06-29.

Automatic conversion script
Id: cif_fix_values 1715 2011-07-08 13:25:40Z adriana 
;
_cod_original_sg_symbol_H-M 'P 21/n'
_cod_database_code 2204779
_cod_database_fobs_code 2204779

loop_
_symmetry_equiv_pos_as_xyz
'x, y, z'
'-x+1/2, y+1/2, -z+1/2'
'-x, -y, -z'
'x-1/2, -y-1/2, z-1/2'

loop_
_atom_site_label
_atom_site_fract_x
_atom_site_fract_y
_atom_site_fract_z
_atom_site_U_iso_or_equiv
_atom_site_adp_type
_atom_site_calc_flag
_atom_site_refinement_flags
_atom_site_occupancy
_atom_site_type_symbol
Cu1 0.32504(3) 0.605672(13) 0.675324(18) 0.04435(10) Uani d . 1 Cu
N1 0.25537(19) 0.52915(9) 0.57837(14) 0.0480(4) Uani d . 1 N
N2 0.42594(18) 0.63643(9) 0.54539(13) 0.0440(4) Uani d . 1 N
O1 0.40951(17) 0.68322(8) 0.75566(11) 0.0530(3) Uani d . 1 O
O2 0.5641(2) 0.62619(9) 0.86637(16) 0.0768(5) Uani d . 1 O
O3 0.51529(18) 0.80641(8) 0.82761(12) 0.0566(4) Uani d . 1 O
O4 0.62290(19) 0.94901(8) 0.55068(12) 0.0604(4) Uani d . 1 O
O5 0.76771(19) 0.94720(8) 0.29524(13) 0.0588(4) Uani d . 1 O
O6 0.5966(2) 0.87958(9) 0.36149(14) 0.0641(4) Uani d . 1 O
O1W 0.10426(18) 0.66723(9) 0.65568(14) 0.0602(4) Uani d D 1 O
O2W 0.8364(2) 0.64805(12) 0.97327(16) 0.0776(5) Uani d D 1 O
O3W 0.24009(18) 0.79518(10) 0.65305(15) 0.0647(4) Uani d D 1 O
C1 0.1642(3) 0.47703(12) 0.5960(2) 0.0612(6) Uani d . 1 C
C2 0.1268(3) 0.42765(13) 0.5200(3) 0.0730(7) Uani d . 1 C
C3 0.1856(3) 0.43103(13) 0.4247(2) 0.0699(7) Uani d . 1 C
C4 0.2841(3) 0.48478(11) 0.40259(19) 0.0560(5) Uani d . 1 C
C5 0.3564(3) 0.49284(14) 0.30633(19) 0.0668(7) Uani d . 1 C
C6 0.4476(3) 0.54595(15) 0.29117(18) 0.0652(7) Uani d . 1 C
C7 0.4740(2) 0.59800(12) 0.36936(17) 0.0526(5) Uani d . 1 C
C8 0.5621(3) 0.65678(14) 0.35777(19) 0.0622(6) Uani d . 1 C
C9 0.5774(3) 0.70328(13) 0.4369(2) 0.0619(6) Uani d . 1 C
C10 0.5093(2) 0.69147(12) 0.53067(18) 0.0520(5) Uani d . 1 C
C11 0.4072(2) 0.59065(11) 0.46552(16) 0.0445(4) Uani d . 1 C
C12 0.3124(2) 0.53321(10) 0.48275(16) 0.0460(4) Uani d . 1 C
C13 0.5043(2) 0.67913(11) 0.83265(16) 0.0507(5) Uani d . 1 C
C14 0.5398(3) 0.74633(11) 0.89005(17) 0.0560(5) Uani d . 1 C
C15 0.6133(2) 0.81880(11) 0.75044(16) 0.0490(5) Uani d . 1 C
C16 0.7370(2) 0.77859(12) 0.73300(19) 0.0559(5) Uani d . 1 C
C17 0.8236(3) 0.79661(14) 0.6510(2) 0.0611(6) Uani d . 1 C
C18 0.7915(2) 0.85208(13) 0.58719(18) 0.0571(5) Uani d . 1 C
C19 0.6677(2) 0.89199(11) 0.60575(17) 0.0493(5) Uani d . 1 C
C20 0.5789(2) 0.87477(11) 0.68733(16) 0.0491(5) Uani d . 1 C
C21 0.7082(3) 0.97081(12) 0.46584(18) 0.0580(6) Uani d . 1 C
C22 0.6863(2) 0.92737(11) 0.36723(17) 0.0503(5) Uani d . 1 C
H1 0.1239 0.4735 0.6615 0.073 Uiso calc R 1 H
H2 0.0615 0.3924 0.5349 0.088 Uiso calc R 1 H
H3 0.1612 0.3980 0.3739 0.084 Uiso calc R 1 H
H5 0.3400 0.4606 0.2531 0.080 Uiso calc R 1 H
H6 0.4949 0.5491 0.2282 0.078 Uiso calc R 1 H
H8 0.6100 0.6638 0.2958 0.075 Uiso calc R 1 H
H9 0.6333 0.7429 0.4284 0.074 Uiso calc R 1 H
H10 0.5227 0.7232 0.5849 0.062 Uiso calc R 1 H
H14A 0.4793 0.7492 0.9507 0.067 Uiso calc R 1 H
H14B 0.6432 0.7455 0.9156 0.067 Uiso calc R 1 H
H16 0.7609 0.7408 0.7752 0.067 Uiso calc R 1 H
H17 0.9069 0.7702 0.6385 0.073 Uiso calc R 1 H
H18 0.8517 0.8628 0.5324 0.068 Uiso calc R 1 H
H20 0.4955 0.9012 0.6996 0.059 Uiso calc R 1 H
H21A 0.8127 0.9700 0.4887 0.070 Uiso calc R 1 H
H21B 0.6822 1.0180 0.4486 0.070 Uiso calc R 1 H
H1W1 0.143(3) 0.7068(9) 0.651(2) 0.090 Uiso d D 1 H
H1W2 0.083(3) 0.6604(14) 0.7195(11) 0.090 Uiso d D 1 H
H2W1 0.763(2) 0.636(2) 0.932(2) 0.116 Uiso d D 1 H
H2W2 0.916(2) 0.6322(19) 0.950(3) 0.116 Uiso d D 1 H
H3W1 0.273(3) 0.8172(16) 0.6016(17) 0.097 Uiso d D 1 H
H3W2 0.313(2) 0.7805(16) 0.692(2) 0.097 Uiso d D 1 H

loop_
_atom_site_aniso_label
_atom_site_aniso_U_11
_atom_site_aniso_U_22
_atom_site_aniso_U_33
_atom_site_aniso_U_12
_atom_site_aniso_U_13
_atom_site_aniso_U_23
Cu1 0.04480(15) 0.04835(16) 0.04016(15) 0.00322(10) 0.00490(10) -0.00039(10)
N1 0.0471(9) 0.0454(9) 0.0514(10) 0.0020(7) 0.0011(7) 0.0038(7)
N2 0.0440(8) 0.0451(9) 0.0428(8) 0.0037(7) 0.0027(7) -0.0007(7)
O1 0.0567(8) 0.0573(9) 0.0442(8) -0.0006(7) -0.0046(6) -0.0014(6)
O2 0.0845(12) 0.0568(10) 0.0854(13) 0.0150(9) -0.0324(10) -0.0128(9)
O3 0.0698(9) 0.0519(8) 0.0490(8) 0.0052(7) 0.0120(7) 0.0013(7)
O4 0.0730(10) 0.0590(9) 0.0508(9) 0.0131(8) 0.0191(7) 0.0040(7)
O5 0.0676(9) 0.0588(9) 0.0518(9) -0.0082(8) 0.0202(7) -0.0047(7)
O6 0.0660(10) 0.0689(10) 0.0590(10) -0.0143(8) 0.0176(8) -0.0077(8)
O1W 0.0522(9) 0.0623(10) 0.0654(10) 0.0061(7) -0.0040(8) 0.0003(8)
O2W 0.0550(10) 0.1023(15) 0.0750(12) 0.0125(10) -0.0027(9) -0.0266(11)
O3W 0.0519(9) 0.0778(12) 0.0652(11) 0.0076(8) 0.0097(7) 0.0115(9)
C1 0.0593(13) 0.0552(13) 0.0692(15) -0.0025(11) 0.0026(11) 0.0107(11)
C2 0.0723(16) 0.0507(14) 0.094(2) -0.0110(12) -0.0118(15) 0.0055(13)
C3 0.0738(16) 0.0493(13) 0.0838(19) 0.0038(12) -0.0225(14) -0.0104(12)
C4 0.0581(12) 0.0493(12) 0.0587(13) 0.0132(10) -0.0134(10) -0.0086(10)
C5 0.0776(16) 0.0703(16) 0.0507(13) 0.0218(14) -0.0134(11) -0.0175(11)
C6 0.0719(15) 0.0833(18) 0.0402(11) 0.0236(14) 0.0010(10) -0.0046(11)
C7 0.0521(11) 0.0660(14) 0.0397(10) 0.0152(10) 0.0020(9) 0.0030(9)
C8 0.0583(13) 0.0793(16) 0.0499(12) 0.0086(12) 0.0124(10) 0.0152(12)
C9 0.0557(12) 0.0642(14) 0.0666(15) -0.0044(11) 0.0098(11) 0.0139(12)
C10 0.0519(11) 0.0513(12) 0.0528(12) -0.0005(9) 0.0040(9) 0.0018(9)
C11 0.0426(10) 0.0486(11) 0.0423(10) 0.0112(8) 0.0006(8) 0.0004(8)
C12 0.0456(10) 0.0450(10) 0.0466(11) 0.0100(8) -0.0042(8) -0.0014(8)
C13 0.0542(11) 0.0551(12) 0.0425(10) 0.0046(10) 0.0000(9) -0.0049(9)
C14 0.0738(14) 0.0530(12) 0.0408(11) 0.0010(11) 0.0002(10) -0.0010(9)
C15 0.0526(11) 0.0505(11) 0.0434(10) -0.0013(9) -0.0005(8) -0.0064(9)
C16 0.0537(12) 0.0579(13) 0.0554(13) 0.0060(10) -0.0047(10) -0.0004(10)
C17 0.0488(11) 0.0683(15) 0.0659(14) 0.0129(10) 0.0010(10) -0.0041(12)
C18 0.0516(11) 0.0674(14) 0.0527(12) 0.0035(10) 0.0078(10) -0.0060(11)
C19 0.0539(11) 0.0523(12) 0.0415(10) 0.0016(9) 0.0010(9) -0.0058(8)
C20 0.0504(11) 0.0513(11) 0.0459(11) 0.0040(9) 0.0050(9) -0.0062(9)
C21 0.0722(14) 0.0529(12) 0.0502(12) -0.0030(11) 0.0167(11) -0.0010(10)
C22 0.0527(11) 0.0496(12) 0.0493(11) 0.0049(9) 0.0092(9) 0.0018(9)

loop_
_atom_type_symbol
_atom_type_description
_atom_type_scat_dispersion_real
_atom_type_scat_dispersion_imag
_atom_type_scat_source
C C 0.0033 0.0016 'International Tables Vol C Tables 4.2.6.8 and 6.1.1.4'
H H 0.0000 0.0000 'International Tables Vol C Tables 4.2.6.8 and 6.1.1.4'
N N 0.0061 0.0033 'International Tables Vol C Tables 4.2.6.8 and 6.1.1.4'
O O 0.0106 0.0060 'International Tables Vol C Tables 4.2.6.8 and 6.1.1.4'
Cu Cu 0.3201 1.2651 'International Tables Vol C Tables 4.2.6.8 and 6.1.1.4'

loop_
_geom_angle_atom_site_label_1
_geom_angle_atom_site_label_2
_geom_angle_atom_site_label_3
_geom_angle_site_symmetry_1
_geom_angle_site_symmetry_3
_geom_angle
_geom_angle_publ_flag
N1 Cu1 N2 . . 81.67(7) yes
N1 Cu1 O1W . . 94.47(6) yes
N2 Cu1 O1W . . 100.24(6) yes
O1 Cu1 N1 . . 172.78(7) yes
O1 Cu1 N2 . . 91.22(7) yes
O1 Cu1 O1W . . 88.02(6) yes
O5 Cu1 N1 4_576 . 90.23(7) yes
O5 Cu1 N2 4_576 . 162.71(7) yes
O5 Cu1 O1 4_576 . 96.28(7) yes
O5 Cu1 O1W 4_576 . 95.58(7) yes
Cu1 O1W H1W1 . . 97(2) no
Cu1 O1W H1W2 . . 93(2) no
N1 C1 C2 . . 122.5(3) no
N1 C1 H1 . . 118.8 no
N1 C12 C4 . . 123.7(2) no
N1 C12 C11 . . 116.3(2) no
N2 C10 C9 . . 122.2(2) no
N2 C10 H10 . . 118.9 no
N2 C11 C7 . . 123.2(2) no
N2 C11 C12 . . 116.7(2) no
O1 C13 C14 . . 115.7(2) no
O2 C13 O1 . . 126.0(2) no
O2 C13 C14 . . 118.3(2) no
O3 C14 C13 . . 114.4(2) no
O3 C14 H14A . . 108.7 no
O3 C14 H14B . . 108.7 no
O3 C15 C20 . . 115.0(2) no
O3 C15 C16 . . 124.4(2) no
O4 C19 C20 . . 114.6(2) no
O4 C19 C18 . . 125.9(2) no
O4 C21 C22 . . 114.3(2) no
O4 C21 H21A . . 108.7 no
O4 C21 H21B . . 108.7 no
O5 C22 C21 . . 112.0(2) no
O6 C22 O5 . . 126.2(2) no
O6 C22 C21 . . 121.7(2) no
C1 N1 Cu1 . . 129.4(2) no
C1 N1 C12 . . 117.6(2) no
C1 C2 H2 . . 120.0 no
C2 C1 H1 . . 118.8 no
C2 C3 C4 . . 119.7(2) no
C2 C3 H3 . . 120.1 no
C3 C2 C1 . . 120.0(3) no
C3 C2 H2 . . 120.0 no
C3 C4 C5 . . 125.0(2) no
C4 C3 H3 . . 120.1 no
C4 C5 H5 . . 119.4 no
C4 C12 C11 . . 120.0(2) no
C5 C6 C7 . . 121.7(2) no
C5 C6 H6 . . 119.1 no
C6 C5 C4 . . 121.3(2) no
C6 C5 H5 . . 119.4 no
C7 C6 H6 . . 119.1 no
C8 C7 C6 . . 125.3(2) no
C9 C8 C7 . . 120.1(2) no
C9 C8 H8 . . 120.0 no
C7 C8 H8 . . 120.0 no
C7 C11 C12 . . 120.1(2) no
C8 C9 C10 . . 119.8(2) no
C8 C9 H9 . . 120.1 no
C9 C10 H10 . . 118.9 no
C10 N2 Cu1 . . 129.6(2) no
C10 N2 C11 . . 118.2(2) no
C10 C9 H9 . . 120.1 no
C11 N2 Cu1 . . 112.10(10) no
C11 C7 C6 . . 118.2(2) no
C11 C7 C8 . . 116.5(2) no
C12 N1 Cu1 . . 113.00(10) no
C12 C4 C3 . . 116.4(2) no
C12 C4 C5 . . 118.6(2) no
C13 O1 Cu1 . . 125.70(10) no
C13 C14 H14A . . 108.7 no
C13 C14 H14B . . 108.7 no
C15 O3 C14 . . 117.2(2) no
C15 C16 H16 . . 121.1 no
C16 C17 H17 . . 118.7 no
C17 C16 C15 . . 117.9(2) no
C17 C16 H16 . . 121.1 no
C17 C18 C19 . . 119.0(2) no
C17 C18 H18 . . 120.5 no
C18 C17 C16 . . 122.5(2) no
C18 C17 H17 . . 118.7 no
C19 O4 C21 . . 118.5(2) no
C19 C18 H18 . . 120.5 no
C20 C15 C16 . . 120.6(2) no
C20 C19 C18 . . 119.5(2) no
C15 C20 C19 . . 120.5(2) no
C15 C20 H20 . . 119.7 no
C19 C20 H20 . . 119.7 no
C22 O5 Cu1 . 4_675 126.9(2) no
C22 C21 H21A . . 108.7 no
C22 C21 H21B . . 108.7 no
H1W1 O1W H1W2 . . 109(2) no
H2W1 O2W H2W2 . . 109(2) no
H3W1 O3W H3W2 . . 109(2) no
H14A C14 H14B . . 107.6 no
H21A C21 H21B . . 107.6 no

loop_
_geom_bond_atom_site_label_1
_geom_bond_atom_site_label_2
_geom_bond_site_symmetry_2
_geom_bond_distance
_geom_bond_publ_flag
Cu1 N1 . 2.014(2) yes
Cu1 N2 . 2.021(2) yes
Cu1 O1 . 1.955(2) yes
Cu1 O5 4_576 1.935(2) yes
Cu1 O1W . 2.323(2) yes
O1 C13 . 1.269(3) yes
O2 C13 . 1.229(3) yes
O5 C22 . 1.264(3) yes
O6 C22 . 1.231(3) yes
N1 C1 . 1.331(3) no
N1 C12 . 1.349(3) no
N2 C10 . 1.327(3) no
N2 C11 . 1.357(3) no
O3 C14 . 1.425(3) no
O3 C15 . 1.376(3) no
O4 C19 . 1.363(3) no
O4 C21 . 1.423(3) no
O5 Cu1 4_675 1.935(2) no
O1W H1W1 . 0.85(3) no
O1W H1W2 . 0.85(3) no
O2W H2W1 . 0.85(3) no
O2W H2W2 . 0.85(3) no
O3W H3W1 . 0.85(3) no
O3W H3W2 . 0.85(3) no
C1 C2 . 1.393(4) no
C1 H1 . 0.9300 no
C2 C3 . 1.352(4) no
C2 H2 . 0.9300 no
C3 C4 . 1.409(4) no
C3 H3 . 0.9300 no
C4 C5 . 1.427(4) no
C4 C12 . 1.403(3) no
C5 C6 . 1.340(4) no
C5 H5 . 0.9300 no
C6 C7 . 1.432(3) no
C6 H6 . 0.9300 no
C7 C8 . 1.404(4) no
C7 C11 . 1.401(3) no
C8 C9 . 1.356(4) no
C8 H8 . 0.9300 no
C9 C10 . 1.391(3) no
C9 H9 . 0.9300 no
C10 H10 . 0.9300 no
C11 C12 . 1.430(3) no
C13 C14 . 1.524(3) no
C14 H14A . 0.9700 no
C14 H14B . 0.9700 no
C15 C16 . 1.389(3) no
C15 C20 . 1.380(3) no
C16 C17 . 1.381(3) no
C16 H16 . 0.9300 no
C17 C18 . 1.373(3) no
C17 H17 . 0.9300 no
C18 C19 . 1.389(3) no
C18 H18 . 0.9300 no
C19 C20 . 1.386(3) no
C20 H20 . 0.9300 no
C21 C22 . 1.519(3) no
C21 H21A . 0.9700 no
C21 H21B . 0.9700 no

loop_
_geom_hbond_atom_site_label_D
_geom_hbond_atom_site_label_H
_geom_hbond_atom_site_label_A
_geom_hbond_site_symmetry_A
_geom_hbond_distance_DH
_geom_hbond_distance_HA
_geom_hbond_distance_DA
_geom_hbond_angle_DHA
_geom_hbond_publ_flag
O1W H1W1 O3W . 0.85(3) 1.93(3) 2.775(3) 175(3) yes
O1W H1W2 O6 4_576 0.85(3) 1.97(3) 2.781(2) 158(3) yes
O2W H2W1 O2 . 0.85(3) 1.95(3) 2.774(3) 162(3) yes
O2W H2W2 O6 4_676 0.85(3) 2.04(3) 2.856(2) 161(4) yes
O3W H3W1 O2W 4_575 0.85(3) 1.89(3) 2.726(3) 170(3) yes
O3W H3W2 O1 . 0.85(3) 2.22(2) 2.928(2) 141(3) yes
O3W H3W2 O3 . 0.85(3) 2.49(2) 3.249(2) 148(3) yes

loop_
_geom_torsion_atom_site_label_1
_geom_torsion_atom_site_label_2
_geom_torsion_atom_site_label_3
_geom_torsion_atom_site_label_4
_geom_torsion_site_symmetry_1
_geom_torsion
_geom_torsion_publ_flag
Cu1 N1 C1 C2 . -179.79(18) no
Cu1 N1 C12 C4 . 178.02(15) no
Cu1 N1 C12 C11 . -1.6(2) no
Cu1 N2 C10 C9 . 176.56(16) no
Cu1 N2 C11 C7 . -175.88(15) no
Cu1 N2 C11 C12 . 4.9(2) no
Cu1 O1 C13 O2 . 3.7(3) no
Cu1 O1 C13 C14 . -173.36(15) no
Cu1 O5 C22 O6 4_675 -21.3(3) no
Cu1 O5 C22 C21 4_675 159.77(16) no
N1 Cu1 N2 C10 . 178.72(19) no
N1 Cu1 N2 C11 . -4.40(13) no
N1 C1 C2 C3 . 1.0(4) no
N2 Cu1 N1 C1 . -177.0(2) no
N2 Cu1 N1 C12 . 3.25(13) no
N2 Cu1 O1 C13 . -113.74(18) no
N2 C11 C12 N1 . -2.3(3) no
N2 C11 C12 C4 . 178.11(17) no
O5 Cu1 N1 C1 4_576 18.38(19) no
O5 Cu1 N1 C12 4_576 -161.42(14) no
O5 Cu1 N2 C10 4_576 -118.4(3) no
O5 Cu1 N2 C11 4_576 58.4(3) no
O5 Cu1 O1 C13 4_576 50.65(18) no
O1 Cu1 N2 C10 . -2.56(18) no
O1 Cu1 N2 C11 . 174.31(13) no
O1 C13 C14 O3 . -25.5(3) no
O2 C13 C14 O3 . 157.2(2) no
O3 C15 C16 C17 . 178.7(2) no
O3 C15 C20 C19 . -179.02(19) no
O4 C19 C20 C15 . -178.93(19) no
O4 C21 C22 O5 . -177.85(19) no
O4 C21 C22 O6 . 3.1(3) no
O1W Cu1 N1 C1 . -77.23(19) no
O1W Cu1 N1 C12 . 102.97(14) no
O1W Cu1 N2 C10 . 85.65(18) no
O1W Cu1 N2 C11 . -97.48(13) no
O1W Cu1 O1 C13 . 146.05(18) no
C1 N1 C12 C4 . -1.8(3) no
C1 N1 C12 C11 . 178.59(18) no
C1 C2 C3 C4 . -0.3(4) no
C2 C3 C4 C5 . 178.2(2) no
C2 C3 C4 C12 . -1.4(3) no
C3 C4 C5 C6 . 179.3(2) no
C3 C4 C12 N1 . 2.5(3) no
C3 C4 C12 C11 . -177.94(19) no
C4 C5 C6 C7 . -1.6(4) no
C5 C4 C12 N1 . -177.09(19) no
C5 C4 C12 C11 . 2.5(3) no
C5 C6 C7 C8 . -176.9(2) no
C5 C6 C7 C11 . 2.9(3) no
C6 C7 C8 C9 . 179.0(2) no
C6 C7 C11 N2 . 179.28(19) no
C6 C7 C11 C12 . -1.5(3) no
C7 C8 C9 C10 . 2.0(4) no
C7 C11 C12 N1 . 178.47(18) no
C7 C11 C12 C4 . -1.1(3) no
C8 C7 C11 N2 . -0.9(3) no
C8 C7 C11 C12 . 178.30(19) no
C8 C9 C10 N2 . -1.5(4) no
C10 N2 C11 C7 . 1.4(3) no
C10 N2 C11 C12 . -177.84(18) no
C11 N2 C10 C9 . -0.2(3) no
C11 C7 C8 C9 . -0.8(3) no
C12 N1 C1 C2 . 0.0(3) no
C12 C4 C5 C6 . -1.2(3) no
C14 O3 C15 C16 . -3.1(3) no
C14 O3 C15 C20 . 175.60(19) no
C15 O3 C14 C13 . -71.6(3) no
C15 C16 C17 C18 . -0.1(4) no
C16 C15 C20 C19 . -0.3(3) no
C16 C17 C18 C19 . 0.3(4) no
C17 C18 C19 O4 . 178.8(2) no
C17 C18 C19 C20 . -0.5(3) no
C18 C19 C20 C15 . 0.5(3) no
C19 O4 C21 C22 . 75.5(3) no
C20 C15 C16 C17 . 0.1(3) no
C21 O4 C19 C18 . 0.2(3) no
C21 O4 C19 C20 . 179.6(2) no
